data_4316967
loop_
_publ_author_name
'Ji-Jun Jiang'
'Mei Pan'
'Jun-Min Liu'
'Wei Wang'
'Cheng-Yong Su'

_publ_section_title
;
 Assembly of Robust and Porous Hydrogen-Bonded Coordination Frameworks:
 Isomorphism, Polymorphism, and Selective Adsorption
;
_journal_name_full 'Inorganic Chemistry'
_journal_page_first 10166
_journal_page_last 10173
_journal_paper_doi 10.1021/ic1014384
_journal_volume 49
_journal_year 2010
_chemical_formula_sum 'C24 H23 Gd N10 O10'
_chemical_formula_weight 768.77
_chemical_name_systematic
; 
 ? 
;
_space_group_IT_number 159
_symmetry_cell_setting hexagonal
_symmetry_space_group_name_Hall 'P 3 -2c'
_symmetry_space_group_name_H-M 'P 3 1 c'
_atom_sites_solution_hydrogens geom
_atom_sites_solution_primary direct
_atom_sites_solution_secondary difmap
_audit_creation_method SHELXL-97
_cell_angle_alpha 90.00
_cell_angle_beta 90.00
_cell_angle_gamma 120.00
_cell_formula_units_Z 2
_cell_length_a 11.9067(4)
_cell_length_b 11.9067(4)
_cell_length_c 14.1230(5)
_cell_measurement_reflns_used 1616
_cell_measurement_temperature 293(2)
_cell_measurement_theta_max 30.0107
_cell_measurement_theta_min 2.8774
_cell_volume 1733.97(10)
_computing_structure_refinement 'SHELXL-97 (Sheldrick, 1997)'
_computing_structure_solution 'SHELXS-97 (Sheldrick, 1990)'
_diffrn_ambient_temperature 293(2)
_diffrn_measured_fraction_theta_full 0.940
_diffrn_measured_fraction_theta_max 0.940
_diffrn_measurement_device_type oxford
_diffrn_radiation_monochromator graphite
_diffrn_radiation_source 'fine-focus sealed tube'
_diffrn_radiation_type MoK\a
_diffrn_radiation_wavelength 0.71073
_diffrn_reflns_av_R_equivalents 0.0428
_diffrn_reflns_av_sigmaI/netI 0.0748
_diffrn_reflns_limit_h_max 11
_diffrn_reflns_limit_h_min -10
_diffrn_reflns_limit_k_max 8
_diffrn_reflns_limit_k_min -13
_diffrn_reflns_limit_l_max 16
_diffrn_reflns_limit_l_min -16
_diffrn_reflns_number 3245
_diffrn_reflns_theta_full 24.48
_diffrn_reflns_theta_max 24.48
_diffrn_reflns_theta_min 4.21
_exptl_absorpt_coefficient_mu 1.974
_exptl_absorpt_correction_T_max 0.7562
_exptl_absorpt_correction_T_min 0.6596
_exptl_absorpt_correction_type multi-scan
_exptl_absorpt_process_details oxford
_exptl_crystal_colour colorless
_exptl_crystal_density_diffrn 1.472
_exptl_crystal_density_method 'not measured'
_exptl_crystal_description block
_exptl_crystal_F_000 762
_exptl_crystal_size_max 0.23
_exptl_crystal_size_mid 0.20
_exptl_crystal_size_min 0.15
_refine_diff_density_max 1.354
_refine_diff_density_min -0.340
_refine_diff_density_rms 0.075
_refine_ls_abs_structure_details 'Flack H D (1983), Acta Cryst. A39, 876-881'
_refine_ls_abs_structure_Flack 0.02(2)
_refine_ls_extinction_method none
_refine_ls_goodness_of_fit_ref 1.066
_refine_ls_hydrogen_treatment geom
_refine_ls_matrix_type full
_refine_ls_number_parameters 134
_refine_ls_number_reflns 1375
_refine_ls_number_restraints 0
_refine_ls_restrained_S_all 1.066
_refine_ls_R_factor_all 0.0435
_refine_ls_R_factor_gt 0.0335
_refine_ls_shift/su_max 0.013
_refine_ls_shift/su_mean 0.002
_refine_ls_structure_factor_coef Fsqd
_refine_ls_weighting_details 'calc w=1/[\s^2^(Fo^2^)+(0.0252P)^2^+0.0000P] where P=(Fo^2^+2Fc^2^)/3'
_refine_ls_weighting_scheme calc
_refine_ls_wR_factor_gt 0.0647
_refine_ls_wR_factor_ref 0.0657
_reflns_number_gt 1069
_reflns_number_total 1375
_reflns_threshold_expression >2sigma(I)
_cod_data_source_file ic1014384_si_001_08.cif
_cod_data_source_block 2-gd.2H2O-473-air
_cod_depositor_comments
;
The following automatic conversions were performed:

'_symmetry_cell_setting' value 'Hexagonal' changed to 'hexagonal'
according to the built-in table from CIF Core dictionary named
'cif_core.dic' version 2.4.1 from 2010-06-29.

Automatic conversion script
Id: cif_fix_values 1646 2011-03-28 12:23:43Z adriana 
;
_cod_original_cell_volume 1733.96(10)
_cod_database_code 4316967

loop_
_symmetry_equiv_pos_as_xyz
'x, y, z'
'-y, x-y, z'
'-x+y, -x, z'
'y, x, z+1/2'
'x-y, -y, z+1/2'
'-x, -x+y, z+1/2'

loop_
_atom_site_label
_atom_site_type_symbol
_atom_site_fract_x
_atom_site_fract_y
_atom_site_fract_z
_atom_site_U_iso_or_equiv
_atom_site_adp_type
_atom_site_occupancy
_atom_site_symmetry_multiplicity
_atom_site_calc_flag
_atom_site_refinement_flags
_atom_site_disorder_assembly
_atom_site_disorder_group
Gd1 Gd 0.3333 0.6667 0.49872(9) 0.03380(10) Uani 1 3 d S . .
N1 N 0.3333 0.6667 0.6903(4) 0.0308(19) Uani 1 3 d S . .
N2 N 0.4990(4) 0.8738(4) 0.5802(3) 0.0405(15) Uani 1 1 d . . .
N3 N 0.5633(4) 1.0146(4) 0.6973(3) 0.0487(15) Uani 1 1 d . . .
H3A H 0.5655 1.0452 0.7529 0.058 Uiso 1 1 calc R . .
N4 N 0.5394(4) 0.6563(5) 0.3908(3) 0.0408(14) Uani 1 1 d . . .
C1 C 0.3656(5) 0.7960(5) 0.7240(3) 0.0384(17) Uani 1 1 d . . .
H1A H 0.3910 0.8059 0.7901 0.046 Uiso 1 1 calc R . .
H1B H 0.2906 0.8073 0.7183 0.046 Uiso 1 1 calc R . .
C2 C 0.4730(5) 0.8935(5) 0.6663(3) 0.0401(16) Uani 1 1 d . . .
C4 C 0.6498(5) 1.0794(5) 0.6258(3) 0.0493(18) Uani 1 1 d . . .
C5 C 0.7551(6) 1.2005(6) 0.6196(4) 0.067(2) Uani 1 1 d . . .
H5A H 0.7827 1.2588 0.6699 0.080 Uiso 1 1 calc R . .
C6 C 0.7811(7) 1.1410(6) 0.4603(4) 0.073(3) Uani 1 1 d . . .
H6A H 0.8295 1.1651 0.4047 0.088 Uiso 1 1 calc R . .
C7 C 0.6807(5) 1.0244(5) 0.4679(3) 0.0480(18) Uani 1 1 d . . .
H7A H 0.6569 0.9655 0.4183 0.058 Uiso 1 1 calc R . .
C8 C 0.6116(5) 0.9912(6) 0.5502(3) 0.0443(18) Uani 1 1 d . . .
C15 C 0.8167(7) 1.2301(7) 0.5348(5) 0.084(3) Uani 1 1 d . . .
H15A H 0.8860 1.3135 0.5257 0.100 Uiso 1 1 calc R . .
O1 O 0.4181(4) 0.5908(4) 0.3669(2) 0.0480(12) Uani 1 1 d . . .
O2 O 0.5655(4) 0.7243(4) 0.4634(2) 0.0530(13) Uani 1 1 d . . .
O3 O 0.6187(4) 0.6488(4) 0.3427(3) 0.0707(14) Uani 1 1 d . . .
O1W O 0.0000 1.0000 0.6869 0.56(3) Uiso 1 3 d S . .

loop_
_atom_site_aniso_label
_atom_site_aniso_U_11
_atom_site_aniso_U_22
_atom_site_aniso_U_33
_atom_site_aniso_U_23
_atom_site_aniso_U_13
_atom_site_aniso_U_12
Gd1 0.03729(14) 0.03729(14) 0.02681(14) 0.000 0.000 0.01865(7)
N1 0.034(3) 0.034(3) 0.025(3) 0.000 0.000 0.0168(14)
N2 0.029(2) 0.036(3) 0.038(2) -0.0051(19) -0.012(2) 0.002(2)
N3 0.052(3) 0.044(3) 0.037(2) -0.005(2) 0.006(2) 0.014(2)
N4 0.030(2) 0.053(3) 0.047(3) -0.008(2) 0.002(2) 0.026(2)
C1 0.047(3) 0.034(3) 0.031(2) -0.006(2) 0.001(2) 0.017(2)
C2 0.052(3) 0.040(3) 0.035(3) 0.003(2) 0.015(3) 0.029(3)
C4 0.060(4) 0.046(3) 0.047(3) -0.008(3) -0.003(3) 0.030(3)
C5 0.062(4) 0.049(4) 0.063(3) -0.004(3) 0.017(3) 0.008(4)
C6 0.088(5) 0.036(4) 0.054(3) 0.001(3) 0.035(3) 0.000(4)
C7 0.045(3) 0.040(3) 0.044(2) -0.011(2) 0.017(3) 0.010(3)
C8 0.040(3) 0.034(3) 0.042(3) -0.003(3) -0.004(3) 0.006(3)
C15 0.030(4) 0.047(5) 0.124(6) -0.012(5) 0.021(4) -0.019(4)
O1 0.046(2) 0.055(2) 0.0431(19) -0.0099(18) -0.0062(19) 0.0246(19)
O2 0.046(2) 0.067(3) 0.0416(19) -0.0200(18) -0.0088(18) 0.0251(19)
O3 0.072(2) 0.093(3) 0.067(2) -0.032(2) -0.002(2) 0.056(2)

loop_
_atom_type_symbol
_atom_type_description
_atom_type_scat_dispersion_real
_atom_type_scat_dispersion_imag
_atom_type_scat_source
C C 0.0033 0.0016 'International Tables Vol C Tables 4.2.6.8 and 6.1.1.4'
H H 0.0000 0.0000 'International Tables Vol C Tables 4.2.6.8 and 6.1.1.4'
N N 0.0061 0.0033 'International Tables Vol C Tables 4.2.6.8 and 6.1.1.4'
O O 0.0106 0.0060 'International Tables Vol C Tables 4.2.6.8 and 6.1.1.4'
Gd Gd -0.1653 3.9035 'International Tables Vol C Tables 4.2.6.8 and 6.1.1.4'

loop_
_geom_angle_atom_site_label_1
_geom_angle_atom_site_label_2
_geom_angle_atom_site_label_3
_geom_angle
_geom_angle_site_symmetry_1
_geom_angle_site_symmetry_3
_geom_angle_publ_flag
O1 Gd1 O1 70.34(15) 3_565 2_665 ?
O1 Gd1 O1 70.34(15) 3_565 . ?
O1 Gd1 O1 70.34(15) 2_665 . ?
O1 Gd1 N2 143.04(14) 3_565 . ?
O1 Gd1 N2 77.60(14) 2_665 . ?
O1 Gd1 N2 115.60(14) . . ?
O1 Gd1 N2 77.60(14) 3_565 2_665 ?
O1 Gd1 N2 115.60(14) 2_665 2_665 ?
O1 Gd1 N2 143.04(14) . 2_665 ?
N2 Gd1 N2 101.02(11) . 2_665 ?
O1 Gd1 N2 115.60(14) 3_565 3_565 ?
O1 Gd1 N2 143.04(14) 2_665 3_565 ?
O1 Gd1 N2 77.60(14) . 3_565 ?
N2 Gd1 N2 101.02(11) . 3_565 ?
N2 Gd1 N2 101.02(11) 2_665 3_565 ?
O1 Gd1 O2 73.65(12) 3_565 2_665 ?
O1 Gd1 O2 50.84(11) 2_665 2_665 ?
O1 Gd1 O2 118.27(12) . 2_665 ?
N2 Gd1 O2 71.99(16) . 2_665 ?
N2 Gd1 O2 67.32(15) 2_665 2_665 ?
N2 Gd1 O2 164.09(12) 3_565 2_665 ?
O1 Gd1 O2 50.84(11) 3_565 3_565 ?
O1 Gd1 O2 118.27(12) 2_665 3_565 ?
O1 Gd1 O2 73.65(12) . 3_565 ?
N2 Gd1 O2 164.09(12) . 3_565 ?
N2 Gd1 O2 71.99(16) 2_665 3_565 ?
N2 Gd1 O2 67.32(15) 3_565 3_565 ?
O2 Gd1 O2 116.25(5) 2_665 3_565 ?
O1 Gd1 O2 118.27(12) 3_565 . ?
O1 Gd1 O2 73.65(12) 2_665 . ?
O1 Gd1 O2 50.84(11) . . ?
N2 Gd1 O2 67.32(15) . . ?
N2 Gd1 O2 164.09(12) 2_665 . ?
N2 Gd1 O2 71.99(16) 3_565 . ?
O2 Gd1 O2 116.25(5) 2_665 . ?
O2 Gd1 O2 116.25(5) 3_565 . ?
O1 Gd1 N1 138.31(10) 3_565 . ?
O1 Gd1 N1 138.31(10) 2_665 . ?
O1 Gd1 N1 138.31(10) . . ?
N2 Gd1 N1 63.02(9) . . ?
N2 Gd1 N1 63.02(9) 2_665 . ?
N2 Gd1 N1 63.02(9) 3_565 . ?
O2 Gd1 N1 101.31(7) 2_665 . ?
O2 Gd1 N1 101.31(7) 3_565 . ?
O2 Gd1 N1 101.31(7) . . ?
O1 Gd1 N4 69.85(13) 3_565 2_665 ?
O1 Gd1 N4 25.93(11) 2_665 2_665 ?
O1 Gd1 N4 94.78(13) . 2_665 ?
N2 Gd1 N4 73.26(13) . 2_665 ?
N2 Gd1 N4 90.94(13) 2_665 2_665 ?
N2 Gd1 N4 167.62(14) 3_565 2_665 ?
O2 Gd1 N4 24.91(10) 2_665 2_665 ?
O2 Gd1 N4 120.27(13) 3_565 2_665 ?
O2 Gd1 N4 95.63(13) . 2_665 ?
N1 Gd1 N4 121.20(8) . 2_665 ?
O1 Gd1 N4 25.93(11) 3_565 3_565 ?
O1 Gd1 N4 94.78(13) 2_665 3_565 ?
O1 Gd1 N4 69.85(13) . 3_565 ?
N2 Gd1 N4 167.62(14) . 3_565 ?
N2 Gd1 N4 73.26(14) 2_665 3_565 ?
N2 Gd1 N4 90.94(13) 3_565 3_565 ?
O2 Gd1 N4 95.63(13) 2_665 3_565 ?
O2 Gd1 N4 24.91(10) 3_565 3_565 ?
O2 Gd1 N4 120.27(13) . 3_565 ?
N1 Gd1 N4 121.20(9) . 3_565 ?
N4 Gd1 N4 95.60(11) 2_665 3_565 ?
C1 N1 C1 110.0(3) . 2_665 ?
C1 N1 C1 110.0(3) . 3_565 ?
C1 N1 C1 110.0(3) 2_665 3_565 ?
C1 N1 Gd1 108.9(3) . . ?
C1 N1 Gd1 108.9(3) 2_665 . ?
C1 N1 Gd1 108.9(3) 3_565 . ?
C2 N2 C8 106.9(4) . . ?
C2 N2 Gd1 117.3(3) . . ?
C8 N2 Gd1 135.0(3) . . ?
C2 N3 C4 109.3(4) . . ?
C2 N3 H3A 125.3 . . ?
C4 N3 H3A 125.3 . . ?
O3 N4 O2 124.3(4) . . ?
O3 N4 O1 119.3(4) . . ?
O2 N4 O1 116.5(4) . . ?
O3 N4 Gd1 176.4(3) . . ?
O2 N4 Gd1 59.2(3) . . ?
O1 N4 Gd1 57.2(2) . . ?
N1 C1 C2 108.5(4) . . ?
N1 C1 H1A 110.0 . . ?
C2 C1 H1A 110.0 . . ?
N1 C1 H1B 110.0 . . ?
C2 C1 H1B 110.0 . . ?
H1A C1 H1B 108.4 . . ?
N2 C2 N3 110.8(4) . . ?
N2 C2 C1 124.4(5) . . ?
N3 C2 C1 124.7(4) . . ?
C5 C4 N3 132.7(5) . . ?
C5 C4 C8 121.7(5) . . ?
N3 C4 C8 105.5(4) . . ?
C15 C5 C4 115.1(6) . . ?
C15 C5 H5A 122.5 . . ?
C4 C5 H5A 122.4 . . ?
C7 C6 C15 120.8(5) . . ?
C7 C6 H6A 119.6 . . ?
C15 C6 H6A 119.6 . . ?
C6 C7 C8 118.5(5) . . ?
C6 C7 H7A 120.7 . . ?
C8 C7 H7A 120.7 . . ?
C7 C8 C4 120.6(5) . . ?
C7 C8 N2 132.0(5) . . ?
C4 C8 N2 107.4(4) . . ?
C5 C15 C6 123.2(6) . . ?
C5 C15 H15A 118.4 . . ?
C6 C15 H15A 118.4 . . ?
N4 O1 Gd1 96.8(3) . . ?
N4 O2 Gd1 95.8(3) . . ?

loop_
_geom_bond_atom_site_label_1
_geom_bond_atom_site_label_2
_geom_bond_distance
_geom_bond_site_symmetry_2
_geom_bond_publ_flag
Gd1 O1 2.493(4) 3_565 ?
Gd1 O1 2.493(4) 2_665 ?
Gd1 O1 2.493(4) . ?
Gd1 N2 2.537(4) . ?
Gd1 N2 2.537(4) 2_665 ?
Gd1 N2 2.537(4) 3_565 ?
Gd1 O2 2.542(4) 2_665 ?
Gd1 O2 2.542(4) 3_565 ?
Gd1 O2 2.542(4) . ?
Gd1 N1 2.706(5) . ?
Gd1 N4 2.943(5) 2_665 ?
Gd1 N4 2.943(5) 3_565 ?
N1 C1 1.468(6) . ?
N1 C1 1.468(6) 2_665 ?
N1 C1 1.468(6) 3_565 ?
N2 C2 1.305(6) . ?
N2 C8 1.434(6) . ?
N3 C2 1.370(6) . ?
N3 C4 1.371(6) . ?
N3 H3A 0.8600 . ?
N4 O3 1.202(6) . ?
N4 O2 1.246(5) . ?
N4 O1 1.296(5) . ?
C1 C2 1.470(6) . ?
C1 H1A 0.9700 . ?
C1 H1B 0.9700 . ?
C4 C5 1.360(7) . ?
C4 C8 1.405(7) . ?
C5 C15 1.356(9) . ?
C5 H5A 0.9300 . ?
C6 C7 1.307(7) . ?
C6 C15 1.402(8) . ?
C6 H6A 0.9300 . ?
C7 C8 1.363(7) . ?
C7 H7A 0.9300 . ?
C15 H15A 0.9300 . ?
